data_7154888
loop_
_publ_author_name
'Broadley, Kenneth J.'
'Buffat, Maxime G. P.'
'Burnell, Erica'
'Davies, Robin H.'
'Moreau, Xavier'
'Snee, Stephen'
'Thomas, Eric J.'

_publ_section_title
;
 Stereoselective synthesis of oxazolidinonyl-fused piperidines of interest
 as selective muscarinic (M1) receptor agonists: a novel M1 allosteric
 modulator.
;
_journal_issue 6
_journal_name_full 'Organic &amp; biomolecular chemistry'
_journal_page_first 2057
_journal_page_last 2089
_journal_paper_doi 10.1039/c5ob02588e
_journal_volume 14
_journal_year 2016
_chemical_formula_sum 'C26 H33 N O5'
_chemical_formula_weight 439.53
_chemical_name_systematic
; 
 ? 
;
_space_group_IT_number 14
_symmetry_cell_setting monoclinic
_symmetry_space_group_name_Hall '-P 2ybc'
_symmetry_space_group_name_H-M 'P 1 21/c 1'
_atom_sites_solution_hydrogens geom
_atom_sites_solution_primary direct
_atom_sites_solution_secondary difmap
_audit_creation_method SHELXL-97
_audit_update_record
;
2015-07-16 deposited with the CCDC.
2016-01-08 downloaded from the CCDC.
;
_cell_angle_alpha 90.00
_cell_angle_beta 93.4940(10)
_cell_angle_gamma 90.00
_cell_formula_units_Z 8
_cell_length_a 10.4841(7)
_cell_length_b 13.2138(9)
_cell_length_c 33.919(2)
_cell_measurement_reflns_used 4109
_cell_measurement_temperature 100(2)
_cell_measurement_theta_max 26.01
_cell_measurement_theta_min 2.22
_cell_volume 4690.2(5)
_computing_cell_refinement 'Bruker SMART'
_computing_data_collection 'Bruker SMART'
_computing_data_reduction 'Bruker SAINT'
_computing_molecular_graphics 'Bruker SHELXTL'
_computing_publication_material 'Bruker SHELXTL'
_computing_structure_refinement 'SHELXL-97 (Sheldrick, 1997)'
_computing_structure_solution 'SHELXS-97 (Sheldrick, 1990)'
_diffrn_ambient_temperature 100(2)
_diffrn_measured_fraction_theta_full 0.994
_diffrn_measured_fraction_theta_max 0.994
_diffrn_measurement_device_type 'CCD area detector'
_diffrn_measurement_method 'phi and omega scans'
_diffrn_radiation_monochromator graphite
_diffrn_radiation_source 'fine-focus sealed tube'
_diffrn_radiation_type MoK\a
_diffrn_radiation_wavelength 0.71073
_diffrn_reflns_av_R_equivalents 0.0535
_diffrn_reflns_av_sigmaI/netI 0.0865
_diffrn_reflns_limit_h_max 13
_diffrn_reflns_limit_h_min -11
_diffrn_reflns_limit_k_max 16
_diffrn_reflns_limit_k_min -15
_diffrn_reflns_limit_l_max 42
_diffrn_reflns_limit_l_min -38
_diffrn_reflns_number 26481
_diffrn_reflns_theta_full 26.38
_diffrn_reflns_theta_max 26.38
_diffrn_reflns_theta_min 1.20
_exptl_absorpt_coefficient_mu 0.086
_exptl_absorpt_correction_type none
_exptl_crystal_colour colourless
_exptl_crystal_density_diffrn 1.245
_exptl_crystal_density_method 'not measured'
_exptl_crystal_description plate
_exptl_crystal_F_000 1888
_exptl_crystal_size_max 0.60
_exptl_crystal_size_mid 0.35
_exptl_crystal_size_min 0.05
_refine_diff_density_max 0.586
_refine_diff_density_min -0.343
_refine_diff_density_rms 0.135
_refine_ls_extinction_method none
_refine_ls_goodness_of_fit_ref 0.870
_refine_ls_hydrogen_treatment mixed
_refine_ls_matrix_type full
_refine_ls_number_parameters 581
_refine_ls_number_reflns 9533
_refine_ls_number_restraints 0
_refine_ls_restrained_S_all 0.870
_refine_ls_R_factor_all 0.0940
_refine_ls_R_factor_gt 0.0449
_refine_ls_shift/su_max 0.001
_refine_ls_shift/su_mean 0.000
_refine_ls_structure_factor_coef Fsqd
_refine_ls_weighting_details 'calc w=1/[\s^2^(Fo^2^)+(0.0521P)^2^+0.0000P] where P=(Fo^2^+2Fc^2^)/3'
_refine_ls_weighting_scheme calc
_refine_ls_wR_factor_gt 0.0962
_refine_ls_wR_factor_ref 0.1167
_reflns_number_gt 5315
_reflns_number_total 9533
_reflns_threshold_expression >2sigma(I)
_cod_data_source_file c5ob02588e9.cif
_cod_data_source_block s1859m
_cod_depositor_comments
;
The following automatic conversions were performed:

'_symmetry_cell_setting' value 'Monoclinic' changed to 'monoclinic'
according to
/usr/data/users/saulius/crontab/automatic-downloads/rss-feeds/RSC/lib/dictionaries/cif_core.dic
dictionary named 'cif_core.dic' version 2.4.2 from 2011-04-26.

Automatic conversion script
Id: cif_fix_values 4268 2015-11-12 08:31:59Z antanas 

 Adding full bibliography for 7154886--7154890.cif.
;
_cod_original_cell_volume 4690.3(6)
_cod_original_sg_symbol_H-M P2(1)/c
_cod_database_code 7154888

loop_
_symmetry_equiv_pos_as_xyz
'x, y, z'
'-x, y+1/2, -z+1/2'
'-x, -y, -z'
'x, -y-1/2, z-1/2'

loop_
_atom_site_label
_atom_site_type_symbol
_atom_site_fract_x
_atom_site_fract_y
_atom_site_fract_z
_atom_site_U_iso_or_equiv
_atom_site_adp_type
_atom_site_occupancy
_atom_site_symmetry_multiplicity
_atom_site_calc_flag
_atom_site_refinement_flags
O1 O -0.13143(13) 0.35547(10) 0.30383(4) 0.0221(3) Uani 1 1 d .
O2 O -0.19757(14) 0.20289(11) 0.32317(4) 0.0265(4) Uani 1 1 d .
O3 O 0.12975(15) 0.26639(11) 0.26799(4) 0.0271(4) Uani 1 1 d .
H3 H 0.1132 0.2054 0.2725 0.041 Uiso 1 1 calc R
O4 O 0.04263(14) 0.63403(11) 0.30779(4) 0.0274(4) Uani 1 1 d .
O5 O -0.09524(14) 0.56225(11) 0.21706(4) 0.0252(4) Uani 1 1 d .
H5 H -0.1580 0.5539 0.2008 0.038 Uiso 1 1 calc R
N1 N 0.00284(16) 0.26242(12) 0.34165(5) 0.0181(4) Uani 1 1 d .
C1 C -0.1133(2) 0.26743(16) 0.32319(6) 0.0198(5) Uani 1 1 d .
C2 C 0.08521(19) 0.34809(15) 0.33100(6) 0.0186(5) Uani 1 1 d .
C3 C -0.01898(19) 0.41959(15) 0.31142(6) 0.0186(5) Uani 1 1 d .
H3A H -0.0404 0.4713 0.3315 0.022 Uiso 1 1 calc R
C4 C 0.0453(2) 0.16569(15) 0.36015(6) 0.0210(5) Uani 1 1 d .
H4A H 0.1384 0.1583 0.3575 0.025 Uiso 1 1 calc R
H4B H 0.0023 0.1094 0.3454 0.025 Uiso 1 1 calc R
C5 C 0.0188(2) 0.15569(15) 0.40337(6) 0.0217(5) Uani 1 1 d .
C6 C 0.1114(2) 0.11427(17) 0.42949(7) 0.0306(6) Uani 1 1 d .
H6 H 0.1916 0.0951 0.4203 0.037 Uiso 1 1 calc R
C7 C 0.0881(2) 0.10050(19) 0.46899(7) 0.0383(6) Uani 1 1 d .
H7 H 0.1524 0.0718 0.4865 0.046 Uiso 1 1 calc R
C8 C -0.0271(3) 0.12803(19) 0.48287(7) 0.0386(6) Uani 1 1 d .
H8 H -0.0421 0.1201 0.5100 0.046 Uiso 1 1 calc R
C9 C -0.1217(2) 0.16762(18) 0.45688(7) 0.0346(6) Uani 1 1 d .
H9 H -0.2023 0.1855 0.4662 0.041 Uiso 1 1 calc R
C10 C -0.0990(2) 0.18117(17) 0.41759(7) 0.0279(5) Uani 1 1 d .
H10 H -0.1644 0.2082 0.4000 0.033 Uiso 1 1 calc R
C11 C 0.15032(19) 0.40091(16) 0.36706(6) 0.0223(5) Uani 1 1 d .
H11 H 0.1858 0.4668 0.3583 0.027 Uiso 1 1 calc R
C12 C 0.2537(2) 0.34796(17) 0.39452(7) 0.0303(6) Uani 1 1 d .
H12A H 0.2476 0.2732 0.3944 0.036 Uiso 1 1 calc R
H12B H 0.3420 0.3704 0.3904 0.036 Uiso 1 1 calc R
C13 C 0.1950(2) 0.39805(19) 0.43015(7) 0.0374(6) Uani 1 1 d .
H13A H 0.2412 0.4594 0.4399 0.045 Uiso 1 1 calc R
H13B H 0.1809 0.3507 0.4521 0.045 Uiso 1 1 calc R
C14 C 0.0732(2) 0.42086(17) 0.40373(7) 0.0300(6) Uani 1 1 d .
H14A H 0.0426 0.4914 0.4058 0.036 Uiso 1 1 calc R
H14B H 0.0030 0.3720 0.4069 0.036 Uiso 1 1 calc R
C15 C 0.1854(2) 0.31157(16) 0.30273(6) 0.0230(5) Uani 1 1 d .
H15A H 0.2381 0.3699 0.2953 0.028 Uiso 1 1 calc R
H15B H 0.2426 0.2619 0.3167 0.028 Uiso 1 1 calc R
C16 C 0.00755(19) 0.47587(15) 0.27319(6) 0.0198(5) Uani 1 1 d .
H16 H 0.0481 0.4276 0.2550 0.024 Uiso 1 1 calc R
C17 C 0.0977(2) 0.56575(16) 0.28084(6) 0.0227(5) Uani 1 1 d .
H17A H 0.1815 0.5416 0.2921 0.027 Uiso 1 1 calc R
H17B H 0.1114 0.6010 0.2557 0.027 Uiso 1 1 calc R
C18 C 0.1019(2) 0.73158(16) 0.30749(7) 0.0304(6) Uani 1 1 d .
H18A H 0.0876 0.7626 0.2810 0.036 Uiso 1 1 calc R
H18B H 0.1952 0.7245 0.3133 0.036 Uiso 1 1 calc R
C19 C 0.0463(2) 0.79840(17) 0.33801(8) 0.0349(6) Uani 1 1 d .
H19A H -0.0480 0.7935 0.3355 0.042 Uiso 1 1 calc R
H19B H 0.0700 0.8696 0.3330 0.042 Uiso 1 1 calc R
C20 C 0.0933(2) 0.76936(19) 0.37981(8) 0.0378(7) Uani 1 1 d .
C21 C 0.0262(3) 0.7032(2) 0.40232(9) 0.0549(8) Uani 1 1 d .
H21 H -0.0533 0.6771 0.3918 0.066 Uiso 1 1 calc R
C22 C 0.0719(4) 0.6736(2) 0.43997(10) 0.0679(10) Uani 1 1 d .
H22 H 0.0226 0.6295 0.4551 0.082 Uiso 1 1 calc R
C23 C 0.1881(4) 0.7082(3) 0.45529(10) 0.0659(10) Uani 1 1 d .
H23 H 0.2212 0.6865 0.4806 0.079 Uiso 1 1 calc R
C24 C 0.2554(3) 0.7743(3) 0.43348(10) 0.0780(12) Uani 1 1 d .
H24 H 0.3355 0.7993 0.4438 0.094 Uiso 1 1 calc R
C25 C 0.2074(3) 0.8051(3) 0.39639(9) 0.0649(10) Uani 1 1 d .
H25 H 0.2548 0.8523 0.3820 0.078 Uiso 1 1 calc R
C26 C -0.1191(2) 0.51218(16) 0.25333(6) 0.0222(5) Uani 1 1 d .
H26A H -0.1767 0.4537 0.2480 0.027 Uiso 1 1 calc R
H26B H -0.1614 0.5594 0.2711 0.027 Uiso 1 1 calc R
O6 O 0.62002(13) 0.40051(10) 0.18884(4) 0.0224(4) Uani 1 1 d .
O7 O 0.68971(14) 0.55027(11) 0.16741(4) 0.0278(4) Uani 1 1 d .
O8 O 0.38790(15) 0.50250(11) 0.22984(4) 0.0276(4) Uani 1 1 d .
H8A H 0.4022 0.5638 0.2253 0.041 Uiso 1 1 calc R
O9 O 0.44723(14) 0.12852(10) 0.18798(4) 0.0259(4) Uani 1 1 d .
O10 O 0.57856(14) 0.20815(11) 0.28045(4) 0.0243(4) Uani 1 1 d .
H10A H 0.6445 0.2112 0.2958 0.036 Uiso 1 1 calc R
N2 N 0.48505(16) 0.49504(12) 0.15127(5) 0.0184(4) Uani 1 1 d .
C27 C 0.6035(2) 0.48802(16) 0.16897(6) 0.0206(5) Uani 1 1 d .
C28 C 0.39923(19) 0.41535(15) 0.16605(6) 0.0179(5) Uani 1 1 d .
C29 C 0.50296(19) 0.34013(15) 0.18364(6) 0.0181(5) Uani 1 1 d .
H29 H 0.5169 0.2873 0.1632 0.022 Uiso 1 1 calc R
C30 C 0.4432(2) 0.59603(15) 0.13769(6) 0.0216(5) Uani 1 1 d .
H30A H 0.4822 0.6468 0.1562 0.026 Uiso 1 1 calc R
H30B H 0.3494 0.6003 0.1393 0.026 Uiso 1 1 calc R
C31 C 0.47500(19) 0.62498(15) 0.09602(6) 0.0197(5) Uani 1 1 d .
C32 C 0.4460(2) 0.72308(16) 0.08367(7) 0.0257(5) Uani 1 1 d .
H32 H 0.4061 0.7679 0.1011 0.031 Uiso 1 1 calc R
C33 C 0.4740(2) 0.75669(18) 0.04662(7) 0.0317(6) Uani 1 1 d .
H33 H 0.4535 0.8241 0.0388 0.038 Uiso 1 1 calc R
C34 C 0.5318(2) 0.69259(18) 0.02098(7) 0.0309(6) Uani 1 1 d .
H34 H 0.5512 0.7154 -0.0045 0.037 Uiso 1 1 calc R
C35 C 0.5613(2) 0.59464(18) 0.03286(7) 0.0316(6) Uani 1 1 d .
H35 H 0.6009 0.5500 0.0154 0.038 Uiso 1 1 calc R
C36 C 0.5334(2) 0.56129(17) 0.07023(7) 0.0281(6) Uani 1 1 d .
H36 H 0.5545 0.4941 0.0781 0.034 Uiso 1 1 calc R
C37 C 0.3152(2) 0.36310(16) 0.13347(6) 0.0213(5) Uani 1 1 d .
H37 H 0.2612 0.3117 0.1462 0.026 Uiso 1 1 calc R
C38 C 0.2279(2) 0.42323(17) 0.10303(7) 0.0296(6) Uani 1 1 d .
H38A H 0.1363 0.4223 0.1086 0.036 Uiso 1 1 calc R
H38B H 0.2575 0.4931 0.0984 0.036 Uiso 1 1 calc R
C39 C 0.2630(2) 0.3476(2) 0.07111(8) 0.0479(7) Uani 1 1 d .
H39A H 0.2882 0.3799 0.0464 0.057 Uiso 1 1 calc R
H39B H 0.1974 0.2947 0.0654 0.057 Uiso 1 1 calc R
C40 C 0.3774(2) 0.31149(19) 0.09848(7) 0.0333(6) Uani 1 1 d .
H40A H 0.4602 0.3416 0.0922 0.040 Uiso 1 1 calc R
H40B H 0.3841 0.2370 0.1009 0.040 Uiso 1 1 calc R
C41 C 0.3145(2) 0.45965(16) 0.19724(6) 0.0213(5) Uani 1 1 d .
H41A H 0.2585 0.5125 0.1848 0.026 Uiso 1 1 calc R
H41B H 0.2592 0.4055 0.2070 0.026 Uiso 1 1 calc R
C42 C 0.47875(19) 0.28590(15) 0.22247(6) 0.0177(5) Uani 1 1 d .
H42 H 0.4367 0.3346 0.2402 0.021 Uiso 1 1 calc R
C43 C 0.3906(2) 0.19519(15) 0.21522(6) 0.0195(5) Uani 1 1 d .
H43A H 0.3788 0.1595 0.2404 0.023 Uiso 1 1 calc R
H43B H 0.3058 0.2181 0.2042 0.023 Uiso 1 1 calc R
C44 C 0.3941(2) 0.02966(16) 0.18810(7) 0.0280(6) Uani 1 1 d .
H44A H 0.3011 0.0328 0.1811 0.034 Uiso 1 1 calc R
H44B H 0.4072 -0.0006 0.2147 0.034 Uiso 1 1 calc R
C45 C 0.4596(2) -0.03437(17) 0.15818(7) 0.0304(6) Uani 1 1 d .
H45A H 0.4364 -0.1062 0.1619 0.037 Uiso 1 1 calc R
H45B H 0.5533 -0.0283 0.1632 0.037 Uiso 1 1 calc R
C46 C 0.4243(2) -0.00444(16) 0.11563(7) 0.0269(5) Uani 1 1 d .
C47 C 0.3022(2) -0.02495(19) 0.09859(8) 0.0362(6) Uani 1 1 d .
H47 H 0.2409 -0.0570 0.1139 0.043 Uiso 1 1 calc R
C48 C 0.2693(3) 0.0008(2) 0.05966(8) 0.0465(7) Uani 1 1 d .
H48 H 0.1863 -0.0140 0.0484 0.056 Uiso 1 1 calc R
C49 C 0.3593(3) 0.04879(19) 0.03691(8) 0.0424(7) Uani 1 1 d .
H49 H 0.3376 0.0669 0.0102 0.051 Uiso 1 1 calc R
C50 C 0.4774(3) 0.06886(18) 0.05351(8) 0.0387(7) Uani 1 1 d .
H50 H 0.5386 0.1007 0.0381 0.046 Uiso 1 1 calc R
C51 C 0.5110(2) 0.04383(16) 0.09265(7) 0.0305(6) Uani 1 1 d .
H51 H 0.5940 0.0599 0.1037 0.037 Uiso 1 1 calc R
C52 C 0.6046(2) 0.25138(16) 0.24317(6) 0.0216(5) Uani 1 1 d .
H52A H 0.6461 0.2006 0.2267 0.026 Uiso 1 1 calc R
H52B H 0.6632 0.3098 0.2471 0.026 Uiso 1 1 calc R

loop_
_atom_site_aniso_label
_atom_site_aniso_U_11
_atom_site_aniso_U_22
_atom_site_aniso_U_33
_atom_site_aniso_U_23
_atom_site_aniso_U_13
_atom_site_aniso_U_12
O1 0.0171(8) 0.0207(8) 0.0278(9) 0.0073(7) -0.0041(7) -0.0033(6)
O2 0.0241(9) 0.0255(9) 0.0291(10) 0.0094(7) -0.0063(7) -0.0086(7)
O3 0.0337(10) 0.0218(8) 0.0260(9) -0.0044(7) 0.0015(7) 0.0022(8)
O4 0.0266(9) 0.0205(8) 0.0358(10) -0.0045(7) 0.0071(7) -0.0059(7)
O5 0.0264(9) 0.0245(8) 0.0238(9) 0.0073(7) -0.0059(7) -0.0058(7)
N1 0.0180(10) 0.0139(9) 0.0219(10) 0.0020(7) -0.0022(8) -0.0004(8)
C1 0.0205(12) 0.0194(12) 0.0194(12) 0.0016(9) -0.0008(9) 0.0001(10)
C2 0.0169(11) 0.0159(11) 0.0226(12) 0.0007(9) -0.0013(9) -0.0011(9)
C3 0.0164(11) 0.0166(11) 0.0226(12) -0.0014(9) 0.0000(9) -0.0014(9)
C4 0.0207(12) 0.0168(11) 0.0250(13) 0.0009(9) -0.0028(10) 0.0028(9)
C5 0.0249(12) 0.0146(11) 0.0250(13) 0.0000(9) -0.0030(10) -0.0001(10)
C6 0.0270(13) 0.0305(13) 0.0338(15) 0.0063(11) -0.0034(11) 0.0030(11)
C7 0.0380(16) 0.0430(16) 0.0326(16) 0.0107(12) -0.0098(12) 0.0038(13)
C8 0.0518(18) 0.0412(16) 0.0228(14) 0.0063(12) 0.0013(12) -0.0010(14)
C9 0.0372(15) 0.0366(15) 0.0305(15) 0.0002(11) 0.0060(12) 0.0017(12)
C10 0.0293(14) 0.0280(13) 0.0258(14) 0.0026(10) -0.0030(10) 0.0017(11)
C11 0.0217(12) 0.0179(11) 0.0264(13) 0.0019(9) -0.0049(10) -0.0028(9)
C12 0.0257(13) 0.0293(13) 0.0342(15) 0.0036(11) -0.0108(11) -0.0055(11)
C13 0.0429(16) 0.0391(15) 0.0288(15) 0.0016(11) -0.0088(12) -0.0128(13)
C14 0.0360(14) 0.0254(13) 0.0285(14) -0.0070(10) 0.0007(11) -0.0041(11)
C15 0.0198(12) 0.0212(12) 0.0277(13) 0.0011(10) -0.0012(10) 0.0026(10)
C16 0.0176(11) 0.0188(12) 0.0229(13) 0.0004(9) 0.0003(9) 0.0000(9)
C17 0.0199(12) 0.0231(12) 0.0252(13) -0.0003(10) 0.0016(10) -0.0017(10)
C18 0.0316(14) 0.0222(13) 0.0373(15) -0.0008(11) 0.0015(11) -0.0075(11)
C19 0.0293(14) 0.0203(13) 0.0556(19) -0.0089(12) 0.0070(13) -0.0019(11)
C20 0.0377(16) 0.0352(15) 0.0418(17) -0.0133(12) 0.0116(13) 0.0018(13)
C21 0.080(2) 0.0339(16) 0.051(2) -0.0063(14) 0.0003(17) -0.0176(16)
C22 0.115(3) 0.0370(18) 0.052(2) -0.0096(15) 0.009(2) -0.010(2)
C23 0.083(3) 0.074(2) 0.041(2) -0.0131(17) 0.0052(19) 0.024(2)
C24 0.046(2) 0.140(4) 0.048(2) -0.009(2) 0.0029(17) -0.009(2)
C25 0.0438(19) 0.108(3) 0.043(2) 0.0010(18) 0.0087(15) -0.0211(19)
C26 0.0215(12) 0.0196(12) 0.0250(13) 0.0057(9) -0.0021(10) -0.0015(10)
O6 0.0161(8) 0.0227(8) 0.0278(9) 0.0079(7) -0.0027(7) -0.0029(7)
O7 0.0244(9) 0.0276(9) 0.0307(10) 0.0082(7) -0.0047(7) -0.0100(7)
O8 0.0387(10) 0.0184(8) 0.0254(9) -0.0027(7) -0.0006(7) 0.0010(8)
O9 0.0291(9) 0.0195(8) 0.0298(9) -0.0041(7) 0.0092(7) -0.0054(7)
O10 0.0240(9) 0.0244(8) 0.0236(9) 0.0082(7) -0.0050(7) -0.0043(7)
N2 0.0169(9) 0.0150(9) 0.0232(10) 0.0044(7) -0.0007(8) -0.0014(8)
C27 0.0222(12) 0.0207(12) 0.0186(12) 0.0016(9) -0.0004(9) -0.0035(10)
C28 0.0182(11) 0.0161(11) 0.0194(12) 0.0019(9) 0.0012(9) -0.0007(9)
C29 0.0158(11) 0.0164(11) 0.0217(12) -0.0004(9) -0.0016(9) -0.0012(9)
C30 0.0210(12) 0.0166(11) 0.0274(13) 0.0002(9) 0.0029(10) 0.0018(10)
C31 0.0151(11) 0.0199(11) 0.0234(13) 0.0009(9) -0.0038(9) -0.0045(9)
C32 0.0279(13) 0.0211(12) 0.0280(14) 0.0012(10) -0.0007(10) -0.0017(10)
C33 0.0358(15) 0.0244(13) 0.0342(15) 0.0095(11) -0.0044(12) -0.0033(11)
C34 0.0311(14) 0.0383(15) 0.0229(14) 0.0082(11) -0.0023(11) -0.0092(12)
C35 0.0321(14) 0.0349(14) 0.0281(14) -0.0009(11) 0.0052(11) -0.0017(12)
C36 0.0333(14) 0.0222(12) 0.0291(14) 0.0045(10) 0.0037(11) 0.0029(11)
C37 0.0192(12) 0.0213(12) 0.0230(12) 0.0002(9) -0.0011(9) -0.0007(10)
C38 0.0225(13) 0.0316(14) 0.0335(15) 0.0073(11) -0.0083(11) -0.0036(11)
C39 0.0397(16) 0.072(2) 0.0305(16) -0.0027(14) -0.0086(13) 0.0015(15)
C40 0.0299(14) 0.0412(15) 0.0282(14) -0.0102(11) -0.0027(11) -0.0014(12)
C41 0.0209(12) 0.0184(11) 0.0245(13) 0.0004(9) 0.0019(10) 0.0015(10)
C42 0.0170(11) 0.0161(11) 0.0199(12) -0.0002(9) 0.0000(9) 0.0013(9)
C43 0.0197(12) 0.0192(11) 0.0197(12) 0.0013(9) 0.0014(9) 0.0006(9)
C44 0.0359(14) 0.0209(12) 0.0276(14) 0.0012(10) 0.0053(11) -0.0102(11)
C45 0.0395(15) 0.0202(12) 0.0318(15) -0.0024(10) 0.0032(12) 0.0012(11)
C46 0.0344(14) 0.0174(12) 0.0291(14) -0.0047(10) 0.0031(11) 0.0067(11)
C47 0.0338(15) 0.0393(15) 0.0357(16) -0.0036(12) 0.0030(12) -0.0015(12)
C48 0.0410(16) 0.0548(18) 0.0423(18) -0.0102(14) -0.0095(14) 0.0115(14)
C49 0.0601(19) 0.0409(16) 0.0251(15) -0.0006(12) -0.0066(14) 0.0222(15)
C50 0.0538(18) 0.0288(14) 0.0347(16) 0.0047(12) 0.0127(14) 0.0115(13)
C51 0.0348(14) 0.0222(13) 0.0347(15) -0.0007(11) 0.0049(12) 0.0041(11)
C52 0.0221(12) 0.0201(12) 0.0223(12) 0.0053(9) -0.0016(10) -0.0036(10)

loop_
_atom_type_symbol
_atom_type_description
_atom_type_scat_dispersion_real
_atom_type_scat_dispersion_imag
_atom_type_scat_source
C C 0.0033 0.0016 'International Tables Vol C Tables 4.2.6.8 and 6.1.1.4'
H H 0.0000 0.0000 'International Tables Vol C Tables 4.2.6.8 and 6.1.1.4'
N N 0.0061 0.0033 'International Tables Vol C Tables 4.2.6.8 and 6.1.1.4'
O O 0.0106 0.0060 'International Tables Vol C Tables 4.2.6.8 and 6.1.1.4'

loop_
_geom_angle_atom_site_label_1
_geom_angle_atom_site_label_2
_geom_angle_atom_site_label_3
_geom_angle
C1 O1 C3 109.09(16)
C15 O3 H3 109.5
C17 O4 C18 111.78(15)
C26 O5 H5 109.5
C1 N1 C4 118.89(17)
C1 N1 C2 112.07(17)
C4 N1 C2 126.75(16)
O2 C1 N1 126.94(19)
O2 C1 O1 121.35(19)
N1 C1 O1 111.70(18)
N1 C2 C11 113.03(17)
N1 C2 C15 109.98(16)
C11 C2 C15 110.59(17)
N1 C2 C3 99.38(15)
C11 C2 C3 109.27(16)
C15 C2 C3 114.22(17)
O1 C3 C16 108.53(16)
O1 C3 C2 105.07(15)
C16 C3 C2 119.63(17)
O1 C3 H3A 107.7
C16 C3 H3A 107.7
C2 C3 H3A 107.7
N1 C4 C5 114.68(17)
N1 C4 H4A 108.6
C5 C4 H4A 108.6
N1 C4 H4B 108.6
C5 C4 H4B 108.6
H4A C4 H4B 107.6
C6 C5 C10 118.3(2)
C6 C5 C4 119.4(2)
C10 C5 C4 122.16(19)
C5 C6 C7 120.8(2)
C5 C6 H6 119.6
C7 C6 H6 119.6
C8 C7 C6 120.4(2)
C8 C7 H7 119.8
C6 C7 H7 119.8
C7 C8 C9 119.4(2)
C7 C8 H8 120.3
C9 C8 H8 120.3
C10 C9 C8 120.3(2)
C10 C9 H9 119.9
C8 C9 H9 119.9
C9 C10 C5 120.8(2)
C9 C10 H10 119.6
C5 C10 H10 119.6
C2 C11 C14 119.37(18)
C2 C11 C12 122.31(18)
C14 C11 C12 88.53(17)
C2 C11 H11 108.3
C14 C11 H11 108.3
C12 C11 H11 108.3
C13 C12 C11 88.83(17)
C13 C12 H12A 113.8
C11 C12 H12A 113.8
C13 C12 H12B 113.8
C11 C12 H12B 113.8
H12A C12 H12B 111.1
C12 C13 C14 89.08(17)
C12 C13 H13A 113.8
C14 C13 H13A 113.8
C12 C13 H13B 113.8
C14 C13 H13B 113.8
H13A C13 H13B 111.0
C13 C14 C11 88.82(17)
C13 C14 H14A 113.8
C11 C14 H14A 113.8
C13 C14 H14B 113.8
C11 C14 H14B 113.8
H14A C14 H14B 111.1
O3 C15 C2 112.83(17)
O3 C15 H15A 109.0
C2 C15 H15A 109.0
O3 C15 H15B 109.0
C2 C15 H15B 109.0
H15A C15 H15B 107.8
C26 C16 C17 110.01(17)
C26 C16 C3 109.08(17)
C17 C16 C3 112.01(17)
C26 C16 H16 108.6
C17 C16 H16 108.6
C3 C16 H16 108.6
O4 C17 C16 109.17(16)
O4 C17 H17A 109.8
C16 C17 H17A 109.8
O4 C17 H17B 109.8
C16 C17 H17B 109.8
H17A C17 H17B 108.3
O4 C18 C19 109.71(18)
O4 C18 H18A 109.7
C19 C18 H18A 109.7
O4 C18 H18B 109.7
C19 C18 H18B 109.7
H18A C18 H18B 108.2
C18 C19 C20 112.1(2)
C18 C19 H19A 109.2
C20 C19 H19A 109.2
C18 C19 H19B 109.2
C20 C19 H19B 109.2
H19A C19 H19B 107.9
C25 C20 C21 116.8(3)
C25 C20 C19 121.3(3)
C21 C20 C19 121.9(3)
C20 C21 C22 121.7(3)
C20 C21 H21 119.1
C22 C21 H21 119.1
C23 C22 C21 120.1(3)
C23 C22 H22 119.9
C21 C22 H22 119.9
C24 C23 C22 118.9(3)
C24 C23 H23 120.6
C22 C23 H23 120.6
C23 C24 C25 120.5(3)
C23 C24 H24 119.8
C25 C24 H24 119.8
C20 C25 C24 121.9(3)
C20 C25 H25 119.0
C24 C25 H25 119.0
O5 C26 C16 109.31(17)
O5 C26 H26A 109.8
C16 C26 H26A 109.8
O5 C26 H26B 109.8
C16 C26 H26B 109.8
H26A C26 H26B 108.3
C27 O6 C29 109.05(16)
C41 O8 H8A 109.5
C44 O9 C43 112.70(15)
C52 O10 H10A 109.5
C27 N2 C30 116.81(17)
C27 N2 C28 111.08(16)
C30 N2 C28 124.85(16)
O7 C27 O6 121.71(19)
O7 C27 N2 126.59(19)
O6 C27 N2 111.68(17)
N2 C28 C37 114.03(17)
N2 C28 C41 110.37(16)
C37 C28 C41 109.64(17)
N2 C28 C29 99.04(15)
C37 C28 C29 110.12(16)
C41 C28 C29 113.37(17)
O6 C29 C42 109.40(16)
O6 C29 C28 104.93(15)
C42 C29 C28 118.47(17)
O6 C29 H29 107.9
C42 C29 H29 107.9
C28 C29 H29 107.9
N2 C30 C31 116.19(16)
N2 C30 H30A 108.2
C31 C30 H30A 108.2
N2 C30 H30B 108.2
C31 C30 H30B 108.2
H30A C30 H30B 107.4
C36 C31 C32 118.3(2)
C36 C31 C30 124.41(19)
C32 C31 C30 117.26(19)
C33 C32 C31 121.3(2)
C33 C32 H32 119.4
C31 C32 H32 119.4
C34 C33 C32 120.1(2)
C34 C33 H33 119.9
C32 C33 H33 119.9
C33 C34 C35 119.3(2)
C33 C34 H34 120.4
C35 C34 H34 120.4
C34 C35 C36 120.4(2)
C34 C35 H35 119.8
C36 C35 H35 119.8
C31 C36 C35 120.6(2)
C31 C36 H36 119.7
C35 C36 H36 119.7
C28 C37 C40 119.99(18)
C28 C37 C38 122.47(18)
C40 C37 C38 88.54(17)
C28 C37 H37 108.0
C40 C37 H37 108.0
C38 C37 H37 108.0
C39 C38 C37 88.79(17)
C39 C38 H38A 113.9
C37 C38 H38A 113.9
C39 C38 H38B 113.9
C37 C38 H38B 113.9
H38A C38 H38B 111.1
C38 C39 C40 89.30(18)
C38 C39 H39A 113.8
C40 C39 H39A 113.8
C38 C39 H39B 113.8
C40 C39 H39B 113.8
H39A C39 H39B 111.0
C39 C40 C37 88.66(18)
C39 C40 H40A 113.9
C37 C40 H40A 113.9
C39 C40 H40B 113.9
C37 C40 H40B 113.9
H40A C40 H40B 111.1
O8 C41 C28 112.20(17)
O8 C41 H41A 109.2
C28 C41 H41A 109.2
O8 C41 H41B 109.2
C28 C41 H41B 109.2
H41A C41 H41B 107.9
C43 C42 C52 109.75(17)
C43 C42 C29 111.06(17)
C52 C42 C29 110.55(16)
C43 C42 H42 108.5
C52 C42 H42 108.5
C29 C42 H42 108.5
O9 C43 C42 108.45(16)
O9 C43 H43A 110.0
C42 C43 H43A 110.0
O9 C43 H43B 110.0
C42 C43 H43B 110.0
H43A C43 H43B 108.4
O9 C44 C45 108.51(17)
O9 C44 H44A 110.0
C45 C44 H44A 110.0
O9 C44 H44B 110.0
C45 C44 H44B 110.0
H44A C44 H44B 108.4
C44 C45 C46 113.32(19)
C44 C45 H45A 108.9
C46 C45 H45A 108.9
C44 C45 H45B 108.9
C46 C45 H45B 108.9
H45A C45 H45B 107.7
C51 C46 C47 118.1(2)
C51 C46 C45 121.5(2)
C47 C46 C45 120.4(2)
C48 C47 C46 120.9(2)
C48 C47 H47 119.5
C46 C47 H47 119.5
C47 C48 C49 119.9(3)
C47 C48 H48 120.1
C49 C48 H48 120.1
C50 C49 C48 119.1(2)
C50 C49 H49 120.4
C48 C49 H49 120.4
C49 C50 C51 121.5(2)
C49 C50 H50 119.3
C51 C50 H50 119.3
C46 C51 C50 120.5(2)
C46 C51 H51 119.7
C50 C51 H51 119.7
O10 C52 C42 108.67(16)
O10 C52 H52A 110.0
C42 C52 H52A 110.0
O10 C52 H52B 110.0
C42 C52 H52B 110.0
H52A C52 H52B 108.3

loop_
_geom_bond_atom_site_label_1
_geom_bond_atom_site_label_2
_geom_bond_distance
O1 C1 1.344(2)
O1 C3 1.462(2)
O2 C1 1.228(2)
O3 C15 1.415(2)
O3 H3 0.8400
O4 C17 1.431(2)
O4 C18 1.431(2)
O5 C26 1.432(2)
O5 H5 0.8400
N1 C1 1.336(3)
N1 C4 1.480(2)
N1 C2 1.482(2)
C2 C11 1.532(3)
C2 C15 1.542(3)
C2 C3 1.562(3)
C3 C16 1.535(3)
C3 H3A 1.0000
C4 C5 1.514(3)
C4 H4A 0.9900
C4 H4B 0.9900
C5 C6 1.386(3)
C5 C10 1.394(3)
C6 C7 1.388(3)
C6 H6 0.9500
C7 C8 1.372(3)
C7 H7 0.9500
C8 C9 1.388(3)
C8 H8 0.9500
C9 C10 1.379(3)
C9 H9 0.9500
C10 H10 0.9500
C11 C14 1.547(3)
C11 C12 1.552(3)
C11 H11 1.0000
C12 C13 1.539(3)
C12 H12A 0.9900
C12 H12B 0.9900
C13 C14 1.544(3)
C13 H13A 0.9900
C13 H13B 0.9900
C14 H14A 0.9900
C14 H14B 0.9900
C15 H15A 0.9900
C15 H15B 0.9900
C16 C26 1.529(3)
C16 C17 1.530(3)
C16 H16 1.0000
C17 H17A 0.9900
C17 H17B 0.9900
C18 C19 1.505(3)
C18 H18A 0.9900
C18 H18B 0.9900
C19 C20 1.521(4)
C19 H19A 0.9900
C19 H19B 0.9900
C20 C25 1.374(4)
C20 C21 1.382(4)
C21 C22 1.392(4)
C21 H21 0.9500
C22 C23 1.373(4)
C22 H22 0.9500
C23 C24 1.368(4)
C23 H23 0.9500
C24 C25 1.387(4)
C24 H24 0.9500
C25 H25 0.9500
C26 H26A 0.9900
C26 H26B 0.9900
O6 C27 1.345(2)
O6 C29 1.465(2)
O7 C27 1.226(2)
O8 C41 1.425(2)
O8 H8A 0.8400
O9 C44 1.420(2)
O9 C43 1.432(2)
O10 C52 1.429(2)
O10 H10A 0.8400
N2 C27 1.349(3)
N2 C30 1.470(2)
N2 C28 1.491(2)
C28 C37 1.535(3)
C28 C41 1.538(3)
C28 C29 1.564(3)
C29 C42 1.534(3)
C29 H29 1.0000
C30 C31 1.521(3)
C30 H30A 0.9900
C30 H30B 0.9900
C31 C36 1.383(3)
C31 C32 1.390(3)
C32 C33 1.381(3)
C32 H32 0.9500
C33 C34 1.380(3)
C33 H33 0.9500
C34 C35 1.385(3)
C34 H34 0.9500
C35 C36 1.390(3)
C35 H35 0.9500
C36 H36 0.9500
C37 C40 1.547(3)
C37 C38 1.555(3)
C37 H37 1.0000
C38 C39 1.535(3)
C38 H38A 0.9900
C38 H38B 0.9900
C39 C40 1.547(3)
C39 H39A 0.9900
C39 H39B 0.9900
C40 H40A 0.9900
C40 H40B 0.9900
C41 H41A 0.9900
C41 H41B 0.9900
C42 C43 1.524(3)
C42 C52 1.526(3)
C42 H42 1.0000
C43 H43A 0.9900
C43 H43B 0.9900
C44 C45 1.517(3)
C44 H44A 0.9900
C44 H44B 0.9900
C45 C46 1.520(3)
C45 H45A 0.9900
C45 H45B 0.9900
C46 C51 1.388(3)
C46 C47 1.399(3)
C47 C48 1.387(3)
C47 H47 0.9500
C48 C49 1.405(4)
C48 H48 0.9500
C49 C50 1.355(4)
C49 H49 0.9500
C50 C51 1.392(3)
C50 H50 0.9500
C51 H51 0.9500
C52 H52A 0.9900
C52 H52B 0.9900

loop_
_geom_hbond_atom_site_label_D
_geom_hbond_atom_site_label_H
_geom_hbond_atom_site_label_A
_geom_hbond_distance_DH
_geom_hbond_distance_HA
_geom_hbond_distance_DA
_geom_hbond_angle_DHA
_geom_hbond_site_symmetry_A
O3 H3 O5 0.84 1.94 2.772(2) 173.7 2_545
O5 H5 O7 0.84 1.90 2.735(2) 172.2 1_455
O8 H8A O10 0.84 1.93 2.765(2) 173.2 2_655
O10 H10A O2 0.84 1.85 2.683(2) 169.8 1_655

loop_
_geom_torsion_atom_site_label_1
_geom_torsion_atom_site_label_2
_geom_torsion_atom_site_label_3
_geom_torsion_atom_site_label_4
_geom_torsion
C4 N1 C1 O2 8.6(3)
C2 N1 C1 O2 172.6(2)
C4 N1 C1 O1 -172.21(17)
C2 N1 C1 O1 -8.2(2)
C3 O1 C1 O2 175.98(19)
C3 O1 C1 N1 -3.2(2)
C1 N1 C2 C11 130.45(18)
C4 N1 C2 C11 -67.1(2)
C1 N1 C2 C15 -105.4(2)
C4 N1 C2 C15 57.0(3)
C1 N1 C2 C3 14.8(2)
C4 N1 C2 C3 177.20(18)
C1 O1 C3 C16 141.47(17)
C1 O1 C3 C2 12.4(2)
N1 C2 C3 O1 -15.54(19)
C11 C2 C3 O1 -134.08(17)
C15 C2 C3 O1 101.47(18)
N1 C2 C3 C16 -137.66(18)
C11 C2 C3 C16 103.8(2)
C15 C2 C3 C16 -20.7(3)
C1 N1 C4 C5 -92.9(2)
C2 N1 C4 C5 105.7(2)
N1 C4 C5 C6 -137.9(2)
N1 C4 C5 C10 46.1(3)
C10 C5 C6 C7 -1.3(3)
C4 C5 C6 C7 -177.5(2)
C5 C6 C7 C8 -0.2(4)
C6 C7 C8 C9 1.5(4)
C7 C8 C9 C10 -1.4(4)
C8 C9 C10 C5 -0.1(4)
C6 C5 C10 C9 1.5(3)
C4 C5 C10 C9 177.5(2)
N1 C2 C11 C14 -41.7(3)
C15 C2 C11 C14 -165.53(18)
C3 C2 C11 C14 67.9(2)
N1 C2 C11 C12 67.0(2)
C15 C2 C11 C12 -56.8(3)
C3 C2 C11 C12 176.65(18)
C2 C11 C12 C13 -140.7(2)
C14 C11 C12 C13 -16.37(17)
C11 C12 C13 C14 16.39(17)
C12 C13 C14 C11 -16.44(17)
C2 C11 C14 C13 143.12(19)
C12 C11 C14 C13 16.31(17)
N1 C2 C15 O3 57.2(2)
C11 C2 C15 O3 -177.22(17)
C3 C2 C15 O3 -53.5(2)
O1 C3 C16 C26 41.7(2)
C2 C3 C16 C26 162.10(18)
O1 C3 C16 C17 163.73(16)
C2 C3 C16 C17 -75.9(2)
C18 O4 C17 C16 -163.27(17)
C26 C16 C17 O4 63.0(2)
C3 C16 C17 O4 -58.5(2)
C17 O4 C18 C19 -176.54(19)
O4 C18 C19 C20 73.7(3)
C18 C19 C20 C25 84.5(3)
C18 C19 C20 C21 -93.0(3)
C25 C20 C21 C22 -0.3(4)
C19 C20 C21 C22 177.4(3)
C20 C21 C22 C23 -1.7(5)
C21 C22 C23 C24 2.1(5)
C22 C23 C24 C25 -0.6(5)
C21 C20 C25 C24 1.9(5)
C19 C20 C25 C24 -175.8(3)
C23 C24 C25 C20 -1.5(5)
C17 C16 C26 O5 58.4(2)
C3 C16 C26 O5 -178.36(16)
C29 O6 C27 O7 -177.13(19)
C29 O6 C27 N2 1.5(2)
C30 N2 C27 O7 -17.2(3)
C28 N2 C27 O7 -169.0(2)
C30 N2 C27 O6 164.26(16)
C28 N2 C27 O6 12.5(2)
C27 N2 C28 C37 -136.25(18)
C30 N2 C28 C37 74.7(2)
C27 N2 C28 C41 99.8(2)
C30 N2 C28 C41 -49.2(3)
C27 N2 C28 C29 -19.3(2)
C30 N2 C28 C29 -168.38(18)
C27 O6 C29 C42 -141.82(17)
C27 O6 C29 C28 -13.7(2)
N2 C28 C29 O6 18.99(18)
C37 C28 C29 O6 138.83(16)
C41 C28 C29 O6 -97.93(18)
N2 C28 C29 C42 141.37(17)
C37 C28 C29 C42 -98.8(2)
C41 C28 C29 C42 24.5(2)
C27 N2 C30 C31 88.8(2)
C28 N2 C30 C31 -123.7(2)
N2 C30 C31 C36 3.5(3)
N2 C30 C31 C32 -174.77(18)
C36 C31 C32 C33 0.2(3)
C30 C31 C32 C33 178.6(2)
C31 C32 C33 C34 0.1(4)
C32 C33 C34 C35 -0.1(4)
C33 C34 C35 C36 -0.2(4)
C32 C31 C36 C35 -0.4(3)
C30 C31 C36 C35 -178.7(2)
C34 C35 C36 C31 0.4(4)
N2 C28 C37 C40 56.1(3)
C41 C28 C37 C40 -179.62(19)
C29 C28 C37 C40 -54.2(2)
N2 C28 C37 C38 -53.4(3)
C41 C28 C37 C38 71.0(2)
C29 C28 C37 C38 -163.65(18)
C28 C37 C38 C39 141.5(2)
C40 C37 C38 C39 16.32(18)
C37 C38 C39 C40 -16.32(18)
C38 C39 C40 C37 16.41(18)
C28 C37 C40 C39 -143.5(2)
C38 C37 C40 C39 -16.20(18)
N2 C28 C41 O8 -58.0(2)
C37 C28 C41 O8 175.53(16)
C29 C28 C41 O8 52.0(2)
O6 C29 C42 C43 -159.28(16)
C28 C29 C42 C43 80.6(2)
O6 C29 C42 C52 -37.2(2)
C28 C29 C42 C52 -157.30(17)
C44 O9 C43 C42 162.52(17)
C52 C42 C43 O9 -65.2(2)
C29 C42 C43 O9 57.4(2)
C43 O9 C44 C45 179.56(18)
O9 C44 C45 C46 -70.2(2)
C44 C45 C46 C51 108.7(2)
C44 C45 C46 C47 -71.2(3)
C51 C46 C47 C48 1.0(3)
C45 C46 C47 C48 -179.2(2)
C46 C47 C48 C49 -0.4(4)
C47 C48 C49 C50 0.2(4)
C48 C49 C50 C51 -0.6(4)
C47 C46 C51 C50 -1.3(3)
C45 C46 C51 C50 178.8(2)
C49 C50 C51 C46 1.2(4)
C43 C42 C52 O10 -61.4(2)
C29 C42 C52 O10 175.74(16)
